data_7713270
loop_
_publ_author_name
'Li, Jiahe'
'Wang, Zhiyuan'
'Chen, Zhongting'
'Xue, Xingyong'
'Lin, Kejuan'
'Chen, Hailan'
'Pan, Lixia'
'Yuan, Yulin'
'Ma, Zhen'

_publ_section_title
;
 Silver complexes with substituted terpyridines as promising anticancer
 metallodrugs and their crystal structure, photoluminescence, and DNA
 interactions.
;
_journal_issue 28
_journal_name_full 'Dalton transactions (Cambridge, England : 2003)'
_journal_page_first 9607
_journal_page_last 9621
_journal_paper_doi 10.1039/d2dt03463h
_journal_volume 52
_journal_year 2023
_chemical_formula_moiety 'C23 H17 Ag Cl F6 N4 Sb'
_chemical_formula_sum 'C23 H17 Ag Cl F6 N4 Sb'
_chemical_formula_weight 728.48
_space_group_crystal_system monoclinic
_space_group_IT_number 14
_space_group_name_Hall '-P 2ybc'
_space_group_name_H-M_alt 'P 1 21/c 1'
_atom_sites_solution_hydrogens geom
_audit_creation_method SHELXL-2018/3
_audit_update_record
;
2020-01-15 deposited with the CCDC.	2023-06-13 downloaded from the CCDC.
;
_cell_angle_alpha 90
_cell_angle_beta 99.079(3)
_cell_angle_gamma 90
_cell_formula_units_Z 4
_cell_length_a 7.8110(3)
_cell_length_b 20.7327(7)
_cell_length_c 15.6722(5)
_cell_measurement_reflns_used 15200
_cell_measurement_temperature 293(2)
_cell_measurement_theta_max 27.500
_cell_measurement_theta_min 2.928
_cell_volume 2506.21(15)
_computing_cell_refinement 'CrysAlisPro 1.171.38.46 (Rigaku OD, 2015)'
_computing_data_collection 'CrysAlisPro 1.171.38.46 (Rigaku OD, 2015)'
_computing_data_reduction 'CrysAlisPro 1.171.38.46 (Rigaku OD, 2015)'
_computing_molecular_graphics 'Diamond 3.2 (2012)'
_computing_publication_material 'SHELXL2018 and PLATON (Spek, 2009)'
_computing_structure_refinement 'SHELXL-2018/3 (Sheldrick, 2018)'
_computing_structure_solution 'SHELXS-97 (Sheldrick, 2008)'
_diffrn_ambient_temperature 293(2)
_diffrn_detector_area_resol_mean 10.3818
_diffrn_measured_fraction_theta_full 0.998
_diffrn_measured_fraction_theta_max 0.982
_diffrn_measurement_device_type 'SuperNova, Dual, Cu at zero, Atlas'
_diffrn_measurement_method '\w scans'
_diffrn_radiation_type MoK\a
_diffrn_radiation_wavelength 0.71073
_diffrn_reflns_av_R_equivalents 0.0260
_diffrn_reflns_av_unetI/netI 0.0292
_diffrn_reflns_Laue_measured_fraction_full 0.998
_diffrn_reflns_Laue_measured_fraction_max 0.982
_diffrn_reflns_limit_h_max 10
_diffrn_reflns_limit_h_min -9
_diffrn_reflns_limit_k_max 26
_diffrn_reflns_limit_k_min -21
_diffrn_reflns_limit_l_max 20
_diffrn_reflns_limit_l_min -19
_diffrn_reflns_number 15200
_diffrn_reflns_point_group_measured_fraction_full 0.998
_diffrn_reflns_point_group_measured_fraction_max 0.982
_diffrn_reflns_theta_full 25.242
_diffrn_reflns_theta_max 27.500
_diffrn_reflns_theta_min 2.928
_diffrn_source 'SuperNova (Mo) X-ray Source'
_exptl_absorpt_coefficient_mu 2.030
_exptl_absorpt_correction_T_max 1.00000
_exptl_absorpt_correction_T_min 0.51867
_exptl_absorpt_correction_type multi-scan
_exptl_absorpt_process_details
;
CrysAlisPro 1.171.38.46 (Rigaku OD, 2015)
Empirical absorption correction using spherical harmonics,
 implemented in SCALE3 ABSPACK scaling algorithm.
;
_exptl_crystal_colour yellow
_exptl_crystal_density_diffrn 1.931
_exptl_crystal_description prism
_exptl_crystal_F_000 1408
_exptl_crystal_size_max 0.46
_exptl_crystal_size_mid 0.19
_exptl_crystal_size_min 0.18
_refine_diff_density_max 0.316
_refine_diff_density_min -0.797
_refine_diff_density_rms 0.084
_refine_ls_extinction_method none
_refine_ls_goodness_of_fit_ref 1.049
_refine_ls_hydrogen_treatment constr
_refine_ls_matrix_type full
_refine_ls_number_parameters 326
_refine_ls_number_reflns 5653
_refine_ls_number_restraints 0
_refine_ls_restrained_S_all 1.049
_refine_ls_R_factor_all 0.0529
_refine_ls_R_factor_gt 0.0351
_refine_ls_shift/su_max 0.001
_refine_ls_shift/su_mean 0.000
_refine_ls_structure_factor_coef Fsqd
_refine_ls_weighting_details 'w=1/[\s^2^(Fo^2^)+(0.0484P)^2^+0.3448P] where P=(Fo^2^+2Fc^2^)/3'
_refine_ls_weighting_scheme calc
_refine_ls_wR_factor_gt 0.0874
_refine_ls_wR_factor_ref 0.0981
_reflns_Friedel_coverage 0.000
_reflns_number_gt 4254
_reflns_number_total 5653
_reflns_threshold_expression 'I > 2\s(I)'
_cod_data_source_file d2dt03463h2.cif
_cod_data_source_block D_CCDC1
_cod_depositor_comments 'Adding full bibliography for 7713268--7713273.cif.'
_cod_original_sg_symbol_H-M 'P 21/c'
_cod_database_code 7713270
_shelx_shelxl_version_number 2018/3
_shelx_space_group_comment
;
The symmetry employed for this shelxl refinement is uniquely defined
by the following loop, which should always be used as a source of
symmetry information in preference to the above space-group names.
They are only intended as comments.
;

loop_
_space_group_symop_operation_xyz
'x, y, z'
'-x, y+1/2, -z+1/2'
'-x, -y, -z'
'x, -y-1/2, z-1/2'

loop_
_atom_site_label
_atom_site_type_symbol
_atom_site_fract_x
_atom_site_fract_y
_atom_site_fract_z
_atom_site_U_iso_or_equiv
_atom_site_adp_type
_atom_site_occupancy
_atom_site_site_symmetry_order
_atom_site_calc_flag
_atom_site_refinement_flags_posn
_atom_site_refinement_flags_adp
_atom_site_refinement_flags_occupancy
_atom_site_disorder_assembly
_atom_site_disorder_group
Ag1 Ag 0.51034(4) 0.49338(2) 0.34117(2) 0.07056(12) Uani 1 1 d . . . . .
Sb1 Sb 0.05708(3) 0.33049(2) 0.85484(2) 0.06141(11) Uani 1 1 d . . . . .
Cl1 Cl 1.40322(15) 0.61031(6) 0.94812(8) 0.0956(4) Uani 1 1 d . . . . .
F1 F -0.0623(5) 0.40588(15) 0.8671(2) 0.1369(12) Uani 1 1 d . . . . .
F2 F 0.2645(4) 0.37389(15) 0.8847(2) 0.1191(10) Uani 1 1 d . . . . .
F3 F 0.1798(3) 0.25471(12) 0.8449(2) 0.1025(9) Uani 1 1 d . . . . .
F4 F -0.1485(3) 0.28545(17) 0.8253(2) 0.1259(11) Uani 1 1 d . . . . .
F5 F 0.0567(5) 0.31158(18) 0.97167(19) 0.1296(12) Uani 1 1 d . . . . .
F6 F 0.0566(4) 0.35102(15) 0.74028(16) 0.1024(9) Uani 1 1 d . . . . .
N1 N 0.5686(3) 0.60662(16) 0.35200(18) 0.0607(7) Uani 1 1 d . . . . .
N2 N 0.7113(3) 0.51743(12) 0.46539(15) 0.0445(6) Uani 1 1 d . . . . .
N3 N 0.5895(3) 0.39793(14) 0.42607(17) 0.0537(7) Uani 1 1 d . . . . .
N4 N 0.3410(5) 0.4661(2) 0.2229(2) 0.0975(13) Uani 1 1 d . . . . .
C1 C 0.4949(5) 0.6498(2) 0.2938(3) 0.0752(11) Uani 1 1 d . . . . .
H1A H 0.414586 0.635260 0.247666 0.090 Uiso 1 1 calc R U . . .
C2 C 0.5321(6) 0.7141(2) 0.2991(3) 0.0780(12) Uani 1 1 d . . . . .
H2A H 0.476442 0.742602 0.257982 0.094 Uiso 1 1 calc R U . . .
C3 C 0.6516(6) 0.7358(2) 0.3651(3) 0.0789(12) Uani 1 1 d . . . . .
H3A H 0.681082 0.779302 0.369410 0.095 Uiso 1 1 calc R U . . .
C4 C 0.7283(5) 0.69226(18) 0.4258(2) 0.0649(9) Uani 1 1 d . . . . .
H4A H 0.809926 0.706192 0.471839 0.078 Uiso 1 1 calc R U . . .
C5 C 0.6837(4) 0.62807(16) 0.4181(2) 0.0491(7) Uani 1 1 d . . . . .
C6 C 0.7579(4) 0.57844(15) 0.48345(19) 0.0449(7) Uani 1 1 d . . . . .
C7 C 0.8687(4) 0.59477(15) 0.55861(19) 0.0454(7) Uani 1 1 d . . . . .
H7A H 0.902684 0.637422 0.568821 0.055 Uiso 1 1 calc R U . . .
C8 C 0.9287(3) 0.54726(15) 0.61857(19) 0.0433(6) Uani 1 1 d . . . . .
C9 C 0.8735(4) 0.48433(15) 0.6000(2) 0.0464(7) Uani 1 1 d . . . . .
H9A H 0.907217 0.451387 0.639389 0.056 Uiso 1 1 calc R U . . .
C10 C 0.7669(4) 0.47104(15) 0.52170(19) 0.0432(6) Uani 1 1 d . . . . .
C11 C 0.7114(4) 0.40373(15) 0.4956(2) 0.0462(7) Uani 1 1 d . . . . .
C12 C 0.7818(5) 0.35007(17) 0.5394(2) 0.0583(8) Uani 1 1 d . . . . .
H12A H 0.866706 0.354486 0.587755 0.070 Uiso 1 1 calc R U . . .
C13 C 0.7252(5) 0.28965(18) 0.5108(2) 0.0652(9) Uani 1 1 d . . . . .
H13A H 0.773836 0.252998 0.539061 0.078 Uiso 1 1 calc R U . . .
C14 C 0.5982(5) 0.28385(19) 0.4411(3) 0.0670(10) Uani 1 1 d . . . . .
H14A H 0.555897 0.243632 0.421773 0.080 Uiso 1 1 calc R U . . .
C15 C 0.5354(5) 0.33875(19) 0.4010(3) 0.0636(9) Uani 1 1 d . . . . .
H15A H 0.449274 0.335027 0.352939 0.076 Uiso 1 1 calc R U . . .
C16 C 1.0481(4) 0.56300(15) 0.6996(2) 0.0477(7) Uani 1 1 d . . . . .
C17 C 1.1459(4) 0.51558(16) 0.7471(2) 0.0506(7) Uani 1 1 d . . . . .
H17A H 1.137595 0.473231 0.727256 0.061 Uiso 1 1 calc R U . . .
C18 C 1.2554(4) 0.52958(17) 0.8229(2) 0.0557(8) Uani 1 1 d . . . . .
H18A H 1.319847 0.497112 0.853923 0.067 Uiso 1 1 calc R U . . .
C19 C 1.2677(5) 0.59220(19) 0.8519(2) 0.0650(9) Uani 1 1 d . . . . .
C20 C 1.1755(6) 0.6401(2) 0.8052(3) 0.0877(14) Uani 1 1 d . . . . .
H20A H 1.187647 0.682665 0.823970 0.105 Uiso 1 1 calc R U . . .
C21 C 1.0656(6) 0.62542(19) 0.7309(3) 0.0791(12) Uani 1 1 d . . . . .
H21A H 1.001135 0.658198 0.700627 0.095 Uiso 1 1 calc R U . . .
C22 C 0.2616(5) 0.4602(3) 0.1584(3) 0.0797(12) Uani 1 1 d . . . . .
C23 C 0.1585(6) 0.4537(3) 0.0739(3) 0.116(2) Uani 1 1 d . . . . .
H23A H 0.141566 0.408822 0.060108 0.174 Uiso 1 1 calc R U . . .
H23B H 0.217214 0.474018 0.031689 0.174 Uiso 1 1 calc R U . . .
H23C H 0.047963 0.474033 0.073761 0.174 Uiso 1 1 calc R U . . .

loop_
_atom_site_aniso_label
_atom_site_aniso_U_11
_atom_site_aniso_U_22
_atom_site_aniso_U_33
_atom_site_aniso_U_23
_atom_site_aniso_U_13
_atom_site_aniso_U_12
Ag1 0.0768(2) 0.0773(2) 0.05099(19) -0.00290(14) -0.01032(14) -0.00695(15)
Sb1 0.07247(18) 0.04436(15) 0.06359(18) 0.00952(11) -0.00106(12) 0.00150(10)
Cl1 0.1069(8) 0.0832(8) 0.0798(7) -0.0203(6) -0.0375(6) 0.0008(6)
F1 0.175(3) 0.084(2) 0.163(3) 0.014(2) 0.061(3) 0.057(2)
F2 0.118(2) 0.094(2) 0.134(3) -0.0069(18) -0.0185(18) -0.0419(17)
F3 0.1079(18) 0.0575(15) 0.132(2) -0.0015(15) -0.0121(16) 0.0207(13)
F4 0.0771(16) 0.125(3) 0.167(3) 0.026(2) -0.0087(17) -0.0265(16)
F5 0.188(3) 0.122(3) 0.0797(19) 0.0326(19) 0.024(2) 0.009(2)
F6 0.133(2) 0.107(2) 0.0628(15) 0.0160(15) 0.0025(14) 0.0111(18)
N1 0.0658(17) 0.0605(19) 0.0531(17) 0.0075(14) 0.0009(13) 0.0024(14)
N2 0.0494(13) 0.0442(15) 0.0391(14) -0.0014(11) 0.0049(10) 0.0041(11)
N3 0.0549(14) 0.0522(17) 0.0522(16) -0.0118(13) 0.0024(12) -0.0053(12)
N4 0.075(2) 0.148(4) 0.064(2) -0.020(2) -0.0059(18) -0.007(2)
C1 0.079(2) 0.086(3) 0.055(2) 0.018(2) -0.0069(18) 0.004(2)
C2 0.097(3) 0.071(3) 0.064(3) 0.027(2) 0.008(2) 0.019(2)
C3 0.115(3) 0.054(2) 0.067(3) 0.011(2) 0.008(2) 0.010(2)
C4 0.090(3) 0.050(2) 0.053(2) 0.0036(18) 0.0042(18) 0.0036(19)
C5 0.0563(17) 0.0498(19) 0.0419(17) 0.0038(15) 0.0095(14) 0.0081(14)
C6 0.0466(15) 0.0439(17) 0.0454(16) 0.0024(14) 0.0111(12) 0.0061(13)
C7 0.0485(15) 0.0390(16) 0.0480(17) -0.0015(14) 0.0051(13) 0.0005(13)
C8 0.0439(14) 0.0412(16) 0.0438(16) -0.0029(13) 0.0040(12) -0.0009(12)
C9 0.0529(16) 0.0388(16) 0.0454(17) 0.0008(13) 0.0010(13) -0.0013(13)
C10 0.0439(14) 0.0432(16) 0.0430(16) -0.0033(14) 0.0080(12) 0.0005(12)
C11 0.0502(16) 0.0443(17) 0.0456(17) -0.0049(14) 0.0119(13) -0.0015(13)
C12 0.066(2) 0.0475(19) 0.059(2) -0.0054(17) 0.0023(16) -0.0041(16)
C13 0.084(2) 0.044(2) 0.067(2) -0.0002(18) 0.0096(19) -0.0002(17)
C14 0.081(2) 0.048(2) 0.072(2) -0.0168(19) 0.013(2) -0.0136(18)
C15 0.069(2) 0.062(2) 0.057(2) -0.0159(18) 0.0010(17) -0.0098(18)
C16 0.0525(16) 0.0386(16) 0.0501(18) 0.0001(14) 0.0021(13) -0.0007(13)
C17 0.0545(17) 0.0415(17) 0.0539(19) -0.0021(15) 0.0027(14) -0.0019(14)
C18 0.0575(18) 0.0493(19) 0.056(2) 0.0048(16) -0.0060(15) -0.0002(15)
C19 0.065(2) 0.061(2) 0.061(2) -0.0088(18) -0.0124(16) -0.0036(17)
C20 0.117(3) 0.044(2) 0.085(3) -0.014(2) -0.037(3) 0.006(2)
C21 0.101(3) 0.042(2) 0.080(3) -0.0078(19) -0.030(2) 0.008(2)
C22 0.067(2) 0.104(4) 0.063(2) -0.017(2) -0.0040(19) 0.007(2)
C23 0.097(3) 0.158(6) 0.079(3) -0.039(4) -0.029(3) 0.027(3)

loop_
_atom_type_symbol
_atom_type_description
_atom_type_scat_dispersion_real
_atom_type_scat_dispersion_imag
_atom_type_scat_source
C C 0.0033 0.0016 'International Tables Vol C Tables 4.2.6.8 and 6.1.1.4'
H H 0.0000 0.0000 'International Tables Vol C Tables 4.2.6.8 and 6.1.1.4'
N N 0.0061 0.0033 'International Tables Vol C Tables 4.2.6.8 and 6.1.1.4'
F F 0.0171 0.0103 'International Tables Vol C Tables 4.2.6.8 and 6.1.1.4'
Cl Cl 0.1484 0.1585 'International Tables Vol C Tables 4.2.6.8 and 6.1.1.4'
Ag Ag -0.8971 1.1015 'International Tables Vol C Tables 4.2.6.8 and 6.1.1.4'
Sb Sb -0.5866 1.5461 'International Tables Vol C Tables 4.2.6.8 and 6.1.1.4'

loop_
_geom_angle_atom_site_label_1
_geom_angle_atom_site_label_2
_geom_angle_atom_site_label_3
_geom_angle
_geom_angle_site_symmetry_1
_geom_angle_site_symmetry_3
_geom_angle_publ_flag
N4 Ag1 N2 175.25(13) . . ?
N4 Ag1 N1 113.52(15) . . ?
N2 Ag1 N1 68.82(9) . . ?
N4 Ag1 N3 108.99(14) . . ?
N2 Ag1 N3 68.76(9) . . ?
N1 Ag1 N3 137.49(9) . . ?
F6 Sb1 F1 89.02(15) . . ?
F6 Sb1 F2 90.06(14) . . ?
F1 Sb1 F2 89.90(16) . . ?
F6 Sb1 F4 90.29(15) . . ?
F1 Sb1 F4 91.18(17) . . ?
F2 Sb1 F4 178.87(15) . . ?
F6 Sb1 F3 92.00(14) . . ?
F1 Sb1 F3 178.78(15) . . ?
F2 Sb1 F3 89.41(13) . . ?
F4 Sb1 F3 89.50(14) . . ?
F6 Sb1 F5 178.73(15) . . ?
F1 Sb1 F5 89.80(16) . . ?
F2 Sb1 F5 89.48(16) . . ?
F4 Sb1 F5 90.20(17) . . ?
F3 Sb1 F5 89.18(15) . . ?
C5 N1 C1 118.0(3) . . ?
C5 N1 Ag1 118.6(2) . . ?
C1 N1 Ag1 123.4(3) . . ?
C10 N2 C6 119.7(3) . . ?
C10 N2 Ag1 120.0(2) . . ?
C6 N2 Ag1 120.0(2) . . ?
C11 N3 C15 118.3(3) . . ?
C11 N3 Ag1 117.7(2) . . ?
C15 N3 Ag1 123.3(2) . . ?
C22 N4 Ag1 170.2(5) . . ?
N1 C1 C2 123.2(4) . . ?
N1 C1 H1A 118.4 . . ?
C2 C1 H1A 118.4 . . ?
C3 C2 C1 119.0(4) . . ?
C3 C2 H2A 120.5 . . ?
C1 C2 H2A 120.5 . . ?
C2 C3 C4 118.7(4) . . ?
C2 C3 H3A 120.6 . . ?
C4 C3 H3A 120.6 . . ?
C5 C4 C3 119.8(4) . . ?
C5 C4 H4A 120.1 . . ?
C3 C4 H4A 120.1 . . ?
N1 C5 C4 121.3(3) . . ?
N1 C5 C6 116.1(3) . . ?
C4 C5 C6 122.5(3) . . ?
N2 C6 C7 121.6(3) . . ?
N2 C6 C5 116.2(3) . . ?
C7 C6 C5 122.2(3) . . ?
C6 C7 C8 119.9(3) . . ?
C6 C7 H7A 120.0 . . ?
C8 C7 H7A 120.0 . . ?
C9 C8 C7 117.6(3) . . ?
C9 C8 C16 121.1(3) . . ?
C7 C8 C16 121.4(3) . . ?
C8 C9 C10 119.4(3) . . ?
C8 C9 H9A 120.3 . . ?
C10 C9 H9A 120.3 . . ?
N2 C10 C9 121.8(3) . . ?
N2 C10 C11 116.2(3) . . ?
C9 C10 C11 122.0(3) . . ?
N3 C11 C12 120.8(3) . . ?
N3 C11 C10 116.4(3) . . ?
C12 C11 C10 122.8(3) . . ?
C11 C12 C13 119.4(3) . . ?
C11 C12 H12A 120.3 . . ?
C13 C12 H12A 120.3 . . ?
C14 C13 C12 119.8(4) . . ?
C14 C13 H13A 120.1 . . ?
C12 C13 H13A 120.1 . . ?
C15 C14 C13 117.6(4) . . ?
C15 C14 H14A 121.2 . . ?
C13 C14 H14A 121.2 . . ?
N3 C15 C14 124.1(3) . . ?
N3 C15 H15A 118.0 . . ?
C14 C15 H15A 118.0 . . ?
C21 C16 C17 117.3(3) . . ?
C21 C16 C8 121.4(3) . . ?
C17 C16 C8 121.3(3) . . ?
C18 C17 C16 121.8(3) . . ?
C18 C17 H17A 119.1 . . ?
C16 C17 H17A 119.1 . . ?
C19 C18 C17 119.0(3) . . ?
C19 C18 H18A 120.5 . . ?
C17 C18 H18A 120.5 . . ?
C20 C19 C18 120.4(3) . . ?
C20 C19 Cl1 120.2(3) . . ?
C18 C19 Cl1 119.4(3) . . ?
C21 C20 C19 120.0(4) . . ?
C21 C20 H20A 120.0 . . ?
C19 C20 H20A 120.0 . . ?
C20 C21 C16 121.6(4) . . ?
C20 C21 H21A 119.2 . . ?
C16 C21 H21A 119.2 . . ?
N4 C22 C23 178.9(6) . . ?
C22 C23 H23A 109.5 . . ?
C22 C23 H23B 109.5 . . ?
H23A C23 H23B 109.5 . . ?
C22 C23 H23C 109.5 . . ?
H23A C23 H23C 109.5 . . ?
H23B C23 H23C 109.5 . . ?

loop_
_geom_bond_atom_site_label_1
_geom_bond_atom_site_label_2
_geom_bond_distance
_geom_bond_site_symmetry_2
_geom_bond_publ_flag
Ag1 N4 2.176(4) . ?
Ag1 N2 2.353(2) . ?
Ag1 N1 2.393(3) . ?
Ag1 N3 2.410(3) . ?
Sb1 F6 1.845(3) . ?
Sb1 F1 1.846(3) . ?
Sb1 F2 1.848(3) . ?
Sb1 F4 1.852(3) . ?
Sb1 F3 1.860(2) . ?
Sb1 F5 1.873(3) . ?
Cl1 C19 1.741(3) . ?
N1 C5 1.336(4) . ?
N1 C1 1.342(5) . ?
N2 C10 1.331(4) . ?
N2 C6 1.334(4) . ?
N3 C11 1.334(4) . ?
N3 C15 1.337(4) . ?
N4 C22 1.106(5) . ?
C1 C2 1.363(6) . ?
C1 H1A 0.9300 . ?
C2 C3 1.357(6) . ?
C2 H2A 0.9300 . ?
C3 C4 1.378(5) . ?
C3 H3A 0.9300 . ?
C4 C5 1.376(5) . ?
C4 H4A 0.9300 . ?
C5 C6 1.502(4) . ?
C6 C7 1.389(4) . ?
C7 C8 1.391(4) . ?
C7 H7A 0.9300 . ?
C8 C9 1.390(4) . ?
C8 C16 1.489(4) . ?
C9 C10 1.398(4) . ?
C9 H9A 0.9300 . ?
C10 C11 1.499(4) . ?
C11 C12 1.375(5) . ?
C12 C13 1.379(5) . ?
C12 H12A 0.9300 . ?
C13 C14 1.360(5) . ?
C13 H13A 0.9300 . ?
C14 C15 1.355(5) . ?
C14 H14A 0.9300 . ?
C15 H15A 0.9300 . ?
C16 C21 1.383(5) . ?
C16 C17 1.387(4) . ?
C17 C18 1.382(4) . ?
C17 H17A 0.9300 . ?
C18 C19 1.374(5) . ?
C18 H18A 0.9300 . ?
C19 C20 1.369(5) . ?
C20 C21 1.367(5) . ?
C20 H20A 0.9300 . ?
C21 H21A 0.9300 . ?
C22 C23 1.444(5) . ?
C23 H23A 0.9600 . ?
C23 H23B 0.9600 . ?
C23 H23C 0.9600 . ?

loop_
_geom_torsion_atom_site_label_1
_geom_torsion_atom_site_label_2
_geom_torsion_atom_site_label_3
_geom_torsion_atom_site_label_4
_geom_torsion
_geom_torsion_site_symmetry_1
_geom_torsion_site_symmetry_2
_geom_torsion_site_symmetry_3
_geom_torsion_site_symmetry_4
_geom_torsion_publ_flag
C5 N1 C1 C2 0.1(6) . . . . ?
Ag1 N1 C1 C2 -178.2(3) . . . . ?
N1 C1 C2 C3 1.3(7) . . . . ?
C1 C2 C3 C4 -1.5(7) . . . . ?
C2 C3 C4 C5 0.4(6) . . . . ?
C1 N1 C5 C4 -1.2(5) . . . . ?
Ag1 N1 C5 C4 177.2(3) . . . . ?
C1 N1 C5 C6 177.8(3) . . . . ?
Ag1 N1 C5 C6 -3.9(4) . . . . ?
C3 C4 C5 N1 1.0(5) . . . . ?
C3 C4 C5 C6 -177.9(3) . . . . ?
C10 N2 C6 C7 2.3(4) . . . . ?
Ag1 N2 C6 C7 176.4(2) . . . . ?
C10 N2 C6 C5 -177.6(2) . . . . ?
Ag1 N2 C6 C5 -3.6(3) . . . . ?
N1 C5 C6 N2 4.9(4) . . . . ?
C4 C5 C6 N2 -176.2(3) . . . . ?
N1 C5 C6 C7 -175.1(3) . . . . ?
C4 C5 C6 C7 3.9(5) . . . . ?
N2 C6 C7 C8 -2.3(4) . . . . ?
C5 C6 C7 C8 177.6(3) . . . . ?
C6 C7 C8 C9 -0.1(4) . . . . ?
C6 C7 C8 C16 179.7(3) . . . . ?
C7 C8 C9 C10 2.3(4) . . . . ?
C16 C8 C9 C10 -177.5(3) . . . . ?
C6 N2 C10 C9 0.0(4) . . . . ?
Ag1 N2 C10 C9 -174.0(2) . . . . ?
C6 N2 C10 C11 -178.8(3) . . . . ?
Ag1 N2 C10 C11 7.2(3) . . . . ?
C8 C9 C10 N2 -2.4(4) . . . . ?
C8 C9 C10 C11 176.4(3) . . . . ?
C15 N3 C11 C12 1.1(5) . . . . ?
Ag1 N3 C11 C12 -170.0(2) . . . . ?
C15 N3 C11 C10 -179.5(3) . . . . ?
Ag1 N3 C11 C10 9.4(3) . . . . ?
N2 C10 C11 N3 -10.9(4) . . . . ?
C9 C10 C11 N3 170.2(3) . . . . ?
N2 C10 C11 C12 168.5(3) . . . . ?
C9 C10 C11 C12 -10.4(5) . . . . ?
N3 C11 C12 C13 0.0(5) . . . . ?
C10 C11 C12 C13 -179.3(3) . . . . ?
C11 C12 C13 C14 -1.5(6) . . . . ?
C12 C13 C14 C15 1.8(6) . . . . ?
C11 N3 C15 C14 -0.8(6) . . . . ?
Ag1 N3 C15 C14 169.8(3) . . . . ?
C13 C14 C15 N3 -0.6(6) . . . . ?
C9 C8 C16 C21 -161.5(4) . . . . ?
C7 C8 C16 C21 18.6(5) . . . . ?
C9 C8 C16 C17 18.2(5) . . . . ?
C7 C8 C16 C17 -161.6(3) . . . . ?
C21 C16 C17 C18 0.6(5) . . . . ?
C8 C16 C17 C18 -179.1(3) . . . . ?
C16 C17 C18 C19 -0.1(5) . . . . ?
C17 C18 C19 C20 -1.4(6) . . . . ?
C17 C18 C19 Cl1 179.2(3) . . . . ?
C18 C19 C20 C21 2.4(7) . . . . ?
Cl1 C19 C20 C21 -178.2(4) . . . . ?
C19 C20 C21 C16 -1.9(8) . . . . ?
C17 C16 C21 C20 0.4(7) . . . . ?
C8 C16 C21 C20 -179.8(4) . . . . ?
